data_2212371
loop_
_publ_author_name
'Hoong-Kun Fun'
'Yong-Miao Shen'
'Jian-Hua Xu'
'Suchada Chantrapromma'

_publ_section_title
;
 3-Amino-5,5-dimethyl-2-phenylcyclohex-2-en-1-one
;
_journal_coeditor_code SJ2203
_journal_issue 2
_journal_name_full 'Acta Crystallographica Section E'
_journal_page_first o462
_journal_page_last o464
_journal_paper_doi 10.1107/S1600536806055097
_journal_volume 63
_journal_year 2007
_chemical_formula_iupac 'C14 H17 N O'
_chemical_formula_moiety 'C14 H17 N O'
_chemical_formula_sum 'C14 H17 N O'
_chemical_formula_weight 215.29
_chemical_melting_point 443.5(5)
_chemical_name_systematic
;
3-Amino-5,5-dimethyl-2-phenylcyclohex-2-en-1-one
;
_space_group_IT_number 7
_symmetry_cell_setting monoclinic
_symmetry_space_group_name_Hall 'P -2yc'
_symmetry_space_group_name_H-M 'P 1 c 1'
_atom_sites_solution_hydrogens geom
_atom_sites_solution_primary direct
_atom_sites_solution_secondary difmap
_audit_creation_method SHELXL-97
_cell_angle_alpha 90.00
_cell_angle_beta 105.6910(10)
_cell_angle_gamma 90.00
_cell_formula_units_Z 4
_cell_length_a 6.10440(10)
_cell_length_b 10.1495(2)
_cell_length_c 20.4177(4)
_cell_measurement_reflns_used 3248
_cell_measurement_temperature 100.00(10)
_cell_measurement_theta_max 29.00
_cell_measurement_theta_min 2.01
_cell_volume 1217.87(4)
_computing_cell_refinement APEX2
_computing_data_collection 'APEX2 (Bruker, 2005)'
_computing_data_reduction 'SAINT (Bruker, 2005)'
_computing_molecular_graphics SHELXTL
_computing_publication_material
;
SHELXTL and PLATON (Spek, 2003)
;
_computing_structure_refinement SHELXTL
_computing_structure_solution 'SHELXTL (Sheldrick, 1998)'
_diffrn_ambient_temperature 297(2)
_diffrn_detector_area_resol_mean 8.33
_diffrn_measured_fraction_theta_full 1.000
_diffrn_measured_fraction_theta_max 1.000
_diffrn_measurement_device_type
;
Bruker SMART APEX2 CCD area-detector
;
_diffrn_measurement_method \w
_diffrn_radiation_monochromator graphite
_diffrn_radiation_source 'fine-focus sealed tube'
_diffrn_radiation_type MoK\a
_diffrn_radiation_wavelength 0.71073
_diffrn_reflns_av_R_equivalents 0.0417
_diffrn_reflns_av_sigmaI/netI 0.0305
_diffrn_reflns_limit_h_max 8
_diffrn_reflns_limit_h_min -8
_diffrn_reflns_limit_k_max 13
_diffrn_reflns_limit_k_min -13
_diffrn_reflns_limit_l_max 27
_diffrn_reflns_limit_l_min -27
_diffrn_reflns_number 20888
_diffrn_reflns_theta_full 29.00
_diffrn_reflns_theta_max 29.00
_diffrn_reflns_theta_min 2.01
_diffrn_standards_number 0
_exptl_absorpt_coefficient_mu 0.073
_exptl_absorpt_correction_T_max 0.9912
_exptl_absorpt_correction_T_min 0.9574
_exptl_absorpt_correction_type multi-scan
_exptl_absorpt_process_details '(SADABS; Bruker, 2005)'
_exptl_crystal_colour 'Pale Yellow'
_exptl_crystal_density_diffrn 1.174
_exptl_crystal_density_method 'not measured'
_exptl_crystal_description Block
_exptl_crystal_F_000 464
_exptl_crystal_size_max 0.60
_exptl_crystal_size_mid 0.20
_exptl_crystal_size_min 0.12
_refine_diff_density_max 0.329
_refine_diff_density_min -0.221
_refine_ls_extinction_method none
_refine_ls_goodness_of_fit_ref 1.064
_refine_ls_hydrogen_treatment constr
_refine_ls_matrix_type full
_refine_ls_number_parameters 293
_refine_ls_number_reflns 3248
_refine_ls_number_restraints 2
_refine_ls_restrained_S_all 1.064
_refine_ls_R_factor_all 0.0644
_refine_ls_R_factor_gt 0.0522
_refine_ls_shift/su_max 0.000
_refine_ls_shift/su_mean 0.000
_refine_ls_structure_factor_coef Fsqd
_refine_ls_weighting_details 'calc w=1/[\s^2^(Fo^2^)+(0.0821P)^2^+0.1433P] where P=(Fo^2^+2Fc^2^)/3'
_refine_ls_weighting_scheme calc
_refine_ls_wR_factor_gt 0.1374
_refine_ls_wR_factor_ref 0.1466
_reflns_number_gt 2641
_reflns_number_total 3248
_reflns_threshold_expression I>2\s(I)
_cod_data_source_file sj2203.cif
_cod_data_source_block I
_cod_depositor_comments
;
The following automatic conversions were performed:

'_chemical_melting_point' value '443-444' was changed to '443.5(5)' -
the average value was taken and precision was estimated.

Automatic conversion script
Id: cif_fix_values 1646 2011-03-28 12:23:43Z adriana 

The following automatic conversions were performed:

'_chemical_melting_point' value '443-444' was changed to '443.5(5)' -
the average value was taken and precision was estimated.

Automatic conversion script
Id: cif_fix_values 1715 2011-07-08 13:25:40Z adriana 
;
_cod_original_sg_symbol_H-M 'P c'
_cod_database_code 2212371
_cod_database_fobs_code 2212371

loop_
_symmetry_equiv_pos_as_xyz
'x, y, z'
'x, -y, z+1/2'

loop_
_atom_site_type_symbol
_atom_site_label
_atom_site_fract_x
_atom_site_fract_y
_atom_site_fract_z
_atom_site_U_iso_or_equiv
_atom_site_adp_type
_atom_site_calc_flag
_atom_site_refinement_flags
_atom_site_occupancy
O O1A 1.1442(3) 0.6380(2) 0.42204(10) 0.0368(5) Uani d . 1
N N1A 0.8241(5) 0.4729(3) 0.59250(15) 0.0482(7) Uani d . 1
H H1NA 0.7684 0.5480 0.5992 0.058 Uiso calc R 1
H H2NA 0.8043 0.4053 0.6156 0.058 Uiso calc R 1
C C1A 0.9412(5) 0.4614(3) 0.54621(15) 0.0382(7) Uani d . 1
C C2A 1.0349(6) 0.3260(3) 0.54061(17) 0.0461(8) Uani d . 1
H H2AA 0.9338 0.2611 0.5516 0.055 Uiso calc R 1
H H2AB 1.1817 0.3178 0.5738 0.055 Uiso calc R 1
C C3A 1.0627(6) 0.2962(3) 0.47022(18) 0.0445(8) Uani d . 1
C C4A 1.1945(6) 0.4114(3) 0.45010(17) 0.0449(8) Uani d . 1
H H4AA 1.3511 0.4072 0.4776 0.054 Uiso calc R 1
H H4AB 1.1954 0.3998 0.4030 0.054 Uiso calc R 1
C C5A 1.1021(4) 0.5474(3) 0.45782(14) 0.0334(6) Uani d . 1
C C6A 0.9787(5) 0.5667(3) 0.50745(14) 0.0326(6) Uani d . 1
C C7A 0.8947(4) 0.6998(3) 0.51894(13) 0.0287(5) Uani d . 1
C C8A 0.6668(5) 0.7327(3) 0.49911(15) 0.0345(6) Uani d . 1
H H8AA 0.5609 0.6713 0.4759 0.041 Uiso calc R 1
C C9A 0.5936(5) 0.8565(3) 0.51341(18) 0.0450(8) Uani d . 1
H H9AA 0.4397 0.8772 0.4986 0.054 Uiso calc R 1
C C10A 0.7428(7) 0.9478(3) 0.54863(18) 0.0518(9) Uani d . 1
H H10A 0.6921 1.0295 0.5591 0.062 Uiso calc R 1
C C11A 0.9712(8) 0.9163(4) 0.5684(2) 0.0643(12) Uani d . 1
H H11A 1.0759 0.9778 0.5921 0.077 Uiso calc R 1
C C12A 1.0461(6) 0.7946(4) 0.5534(2) 0.0516(9) Uani d . 1
H H12A 1.2010 0.7758 0.5667 0.062 Uiso calc R 1
C C13A 1.1935(9) 0.1693(4) 0.4699(3) 0.0733(14) Uani d . 1
H H13A 1.3391 0.1751 0.5029 0.110 Uiso calc R 1
H H13B 1.2150 0.1555 0.4256 0.110 Uiso calc R 1
H H13C 1.1094 0.0968 0.4812 0.110 Uiso calc R 1
C C14A 0.8265(7) 0.2844(3) 0.4183(2) 0.0535(9) Uani d . 1
H H14A 0.7424 0.2143 0.4318 0.080 Uiso calc R 1
H H14B 0.8454 0.2659 0.3741 0.080 Uiso calc R 1
H H14C 0.7451 0.3657 0.4169 0.080 Uiso calc R 1
O O1B 0.7024(5) 0.2456(2) 0.65578(13) 0.0586(7) Uani d . 1
N N1B 0.4217(4) 0.4185(2) 0.83183(12) 0.0317(5) Uani d . 1
H H1NB 0.4734 0.4960 0.8279 0.038 Uiso calc R 1
H H2NB 0.3522 0.4031 0.8625 0.038 Uiso calc R 1
C C1B 0.4492(4) 0.3222(3) 0.79044(13) 0.0295(6) Uani d . 1
C C2B 0.3556(5) 0.1897(3) 0.80165(17) 0.0417(7) Uani d . 1
H H2BA 0.1994 0.1835 0.7740 0.050 Uiso calc R 1
H H2BB 0.3547 0.1825 0.8489 0.050 Uiso calc R 1
C C3B 0.4905(7) 0.0754(3) 0.78428(19) 0.0521(9) Uani d . 1
C C4B 0.5136(8) 0.0978(4) 0.7128(2) 0.0588(11) Uani d . 1
H H4BA 0.3661 0.0846 0.6806 0.071 Uiso calc R 1
H H4BB 0.6163 0.0320 0.7034 0.071 Uiso calc R 1
C C5B 0.6015(6) 0.2342(3) 0.70091(17) 0.0420(7) Uani d . 1
C C6B 0.5595(4) 0.3417(3) 0.74038(13) 0.0292(6) Uani d . 1
C C7B 0.6461(4) 0.4759(3) 0.73004(13) 0.0262(5) Uani d . 1
C C8B 0.5026(5) 0.5727(3) 0.69315(15) 0.0339(6) Uani d . 1
H H8BA 0.3492 0.5542 0.6745 0.041 Uiso calc R 1
C C9B 0.5865(6) 0.6966(3) 0.68401(17) 0.0400(7) Uani d . 1
H H9BA 0.4886 0.7607 0.6598 0.048 Uiso calc R 1
C C10B 0.8161(5) 0.7254(3) 0.71093(15) 0.0368(6) Uani d . 1
H H10B 0.8727 0.8077 0.7039 0.044 Uiso calc R 1
C C11B 0.9588(5) 0.6309(3) 0.74800(15) 0.0367(6) Uani d . 1
H H11B 1.1121 0.6498 0.7667 0.044 Uiso calc R 1
C C12B 0.8739(4) 0.5073(3) 0.75754(14) 0.0323(6) Uani d . 1
H H12B 0.9717 0.4444 0.7829 0.039 Uiso calc R 1
C C13B 0.7257(7) 0.0692(3) 0.8350(2) 0.0536(9) Uani d . 1
H H13D 0.8040 0.1509 0.8341 0.080 Uiso calc R 1
H H13G 0.8113 -0.0017 0.8228 0.080 Uiso calc R 1
H H13E 0.7095 0.0544 0.8799 0.080 Uiso calc R 1
C C14B 0.3643(9) -0.0546(4) 0.7874(2) 0.0689(13) Uani d . 1
H H14G 0.2192 -0.0531 0.7541 0.103 Uiso calc R 1
H H14D 0.3421 -0.0649 0.8319 0.103 Uiso calc R 1
H H14E 0.4528 -0.1270 0.7782 0.103 Uiso calc R 1

loop_
_atom_site_aniso_label
_atom_site_aniso_U_11
_atom_site_aniso_U_22
_atom_site_aniso_U_33
_atom_site_aniso_U_12
_atom_site_aniso_U_13
_atom_site_aniso_U_23
O1A 0.0392(10) 0.0452(12) 0.0321(10) -0.0080(9) 0.0204(8) -0.0007(9)
N1A 0.0805(19) 0.0330(14) 0.0475(16) 0.0096(13) 0.0456(15) 0.0075(12)
C1A 0.0490(16) 0.0387(16) 0.0340(15) 0.0071(13) 0.0236(13) 0.0034(13)
C2A 0.065(2) 0.0402(18) 0.0432(18) 0.0168(15) 0.0318(16) 0.0084(15)
C3A 0.063(2) 0.0358(17) 0.0493(19) 0.0096(14) 0.0400(16) 0.0043(13)
C4A 0.0513(17) 0.049(2) 0.0453(18) 0.0096(15) 0.0321(14) 0.0030(15)
C5A 0.0313(13) 0.0434(16) 0.0295(13) 0.0029(11) 0.0148(10) 0.0031(12)
C6A 0.0357(12) 0.0363(15) 0.0309(14) 0.0037(11) 0.0179(11) 0.0049(11)
C7A 0.0341(12) 0.0327(14) 0.0229(12) -0.0021(10) 0.0137(9) 0.0036(10)
C8A 0.0336(13) 0.0358(15) 0.0361(14) -0.0003(11) 0.0132(10) -0.0029(12)
C9A 0.0467(16) 0.0430(18) 0.0522(19) 0.0116(14) 0.0253(14) 0.0075(14)
C10A 0.096(3) 0.0292(16) 0.0357(16) 0.0016(17) 0.0278(17) 0.0031(13)
C11A 0.094(3) 0.0345(19) 0.049(2) -0.0181(19) -0.007(2) -0.0026(16)
C12A 0.0439(17) 0.0454(19) 0.055(2) -0.0127(14) -0.0041(14) 0.0087(16)
C13A 0.111(4) 0.051(2) 0.083(3) 0.027(2) 0.070(3) 0.011(2)
C14A 0.079(2) 0.0429(18) 0.052(2) -0.0132(17) 0.0403(18) -0.0069(15)
O1B 0.107(2) 0.0336(12) 0.0600(16) -0.0084(13) 0.0654(16) -0.0081(11)
N1B 0.0345(11) 0.0366(12) 0.0307(12) 0.0044(9) 0.0204(9) -0.0004(10)
C1B 0.0272(11) 0.0348(15) 0.0290(13) -0.0013(10) 0.0116(10) -0.0010(11)
C2B 0.0459(15) 0.0456(18) 0.0435(17) -0.0154(13) 0.0291(13) -0.0055(14)
C3B 0.084(3) 0.0354(17) 0.053(2) -0.0252(16) 0.0466(19) -0.0102(14)
C4B 0.101(3) 0.0355(18) 0.060(2) -0.0265(18) 0.057(2) -0.0188(17)
C5B 0.0621(19) 0.0336(16) 0.0417(17) -0.0093(13) 0.0333(15) -0.0078(13)
C6B 0.0327(12) 0.0317(14) 0.0285(13) -0.0055(10) 0.0172(10) -0.0051(11)
C7B 0.0300(11) 0.0288(13) 0.0243(12) -0.0004(10) 0.0151(9) -0.0018(10)
C8B 0.0314(13) 0.0354(16) 0.0328(14) 0.0044(11) 0.0053(11) -0.0056(12)
C9B 0.0512(16) 0.0311(16) 0.0349(16) 0.0115(13) 0.0070(12) 0.0024(12)
C10B 0.0508(16) 0.0285(14) 0.0333(15) -0.0051(12) 0.0151(12) 0.0024(11)
C11B 0.0364(13) 0.0375(16) 0.0389(15) -0.0027(12) 0.0148(11) 0.0023(13)
C12B 0.0302(12) 0.0329(14) 0.0358(14) 0.0031(10) 0.0120(10) 0.0067(11)
C13B 0.070(2) 0.0389(18) 0.066(2) 0.0052(16) 0.043(2) 0.0088(16)
C14B 0.115(3) 0.042(2) 0.072(3) -0.037(2) 0.064(3) -0.0143(18)

loop_
_atom_type_symbol
_atom_type_description
_atom_type_scat_dispersion_real
_atom_type_scat_dispersion_imag
_atom_type_scat_source
C C 0.0033 0.0000 'International Tables Vol C Tables 4.2.6.8 and 6.1.1.4'
H H 0.0000 0.0000 'International Tables Vol C Tables 4.2.6.8 and 6.1.1.4'
N N 0.0061 0.0000 'International Tables Vol C Tables 4.2.6.8 and 6.1.1.4'
O O 0.0106 0.0000 'International Tables Vol C Tables 4.2.6.8 and 6.1.1.4'

loop_
_geom_angle_atom_site_label_1
_geom_angle_atom_site_label_2
_geom_angle_atom_site_label_3
_geom_angle
C1A N1A H1NA 120.0
C1A N1A H2NA 120.0
H1NA N1A H2NA 120.0
N1A C1A C6A 122.7(3)
N1A C1A C2A 114.9(3)
C6A C1A C2A 122.4(3)
C1A C2A C3A 113.3(3)
C1A C2A H2AA 108.9
C3A C2A H2AA 108.9
C1A C2A H2AB 108.9
C3A C2A H2AB 108.9
H2AA C2A H2AB 107.7
C13A C3A C2A 111.5(3)
C13A C3A C4A 109.3(3)
C2A C3A C4A 107.5(3)
C13A C3A C14A 109.0(3)
C2A C3A C14A 109.9(3)
C4A C3A C14A 109.5(3)
C5A C4A C3A 115.4(2)
C5A C4A H4AA 108.4
C3A C4A H4AA 108.4
C5A C4A H4AB 108.4
C3A C4A H4AB 108.4
H4AA C4A H4AB 107.5
O1A C5A C6A 123.1(3)
O1A C5A C4A 118.1(2)
C6A C5A C4A 118.7(2)
C1A C6A C5A 120.0(3)
C1A C6A C7A 119.6(2)
C5A C6A C7A 120.4(2)
C8A C7A C12A 117.5(3)
C8A C7A C6A 122.5(3)
C12A C7A C6A 120.0(3)
C7A C8A C9A 120.8(3)
C7A C8A H8AA 119.6
C9A C8A H8AA 119.6
C10A C9A C8A 121.3(3)
C10A C9A H9AA 119.4
C8A C9A H9AA 119.4
C9A C10A C11A 118.4(3)
C9A C10A H10A 120.8
C11A C10A H10A 120.8
C12A C11A C10A 120.7(3)
C12A C11A H11A 119.6
C10A C11A H11A 119.6
C11A C12A C7A 121.2(3)
C11A C12A H12A 119.4
C7A C12A H12A 119.4
C3A C13A H13A 109.5
C3A C13A H13B 109.5
H13A C13A H13B 109.5
C3A C13A H13C 109.5
H13A C13A H13C 109.5
H13B C13A H13C 109.5
C3A C14A H14A 109.5
C3A C14A H14B 109.5
H14A C14A H14B 109.5
C3A C14A H14C 109.5
H14A C14A H14C 109.5
H14B C14A H14C 109.5
C1B N1B H1NB 120.0
C1B N1B H2NB 120.0
H1NB N1B H2NB 120.0
N1B C1B C6B 122.3(3)
N1B C1B C2B 116.2(2)
C6B C1B C2B 121.5(2)
C1B C2B C3B 113.3(2)
C1B C2B H2BA 108.9
C3B C2B H2BA 108.9
C1B C2B H2BB 108.9
C3B C2B H2BB 108.9
H2BA C2B H2BB 107.7
C2B C3B C4B 107.8(3)
C2B C3B C13B 110.0(3)
C4B C3B C13B 110.0(3)
C2B C3B C14B 109.7(3)
C4B C3B C14B 110.2(3)
C13B C3B C14B 109.0(4)
C3B C4B C5B 114.6(3)
C3B C4B H4BA 108.6
C5B C4B H4BA 108.6
C3B C4B H4BB 108.6
C5B C4B H4BB 108.6
H4BA C4B H4BB 107.6
O1B C5B C6B 123.4(3)
O1B C5B C4B 117.9(3)
C6B C5B C4B 118.7(3)
C1B C6B C5B 120.5(2)
C1B C6B C7B 119.8(2)
C5B C6B C7B 119.6(2)
C12B C7B C8B 118.1(3)
C12B C7B C6B 120.4(2)
C8B C7B C6B 121.5(2)
C9B C8B C7B 120.6(3)
C9B C8B H8BA 119.7
C7B C8B H8BA 119.7
C8B C9B C10B 120.4(3)
C8B C9B H9BA 119.8
C10B C9B H9BA 119.8
C11B C10B C9B 119.4(3)
C11B C10B H10B 120.3
C9B C10B H10B 120.3
C10B C11B C12B 120.1(3)
C10B C11B H11B 120.0
C12B C11B H11B 120.0
C7B C12B C11B 121.4(3)
C7B C12B H12B 119.3
C11B C12B H12B 119.3
C3B C13B H13D 109.5
C3B C13B H13G 109.5
H13D C13B H13G 109.5
C3B C13B H13E 109.5
H13D C13B H13E 109.5
H13G C13B H13E 109.5
C3B C14B H14G 109.5
C3B C14B H14D 109.5
H14G C14B H14D 109.5
C3B C14B H14E 109.5
H14G C14B H14E 109.5
H14D C14B H14E 109.5

loop_
_geom_bond_atom_site_label_1
_geom_bond_atom_site_label_2
_geom_bond_distance
O1A C5A 1.244(3)
N1A C1A 1.336(4)
N1A H1NA 0.8600
N1A H2NA 0.8600
C1A C6A 1.385(4)
C1A C2A 1.504(4)
C2A C3A 1.522(4)
C2A H2AA 0.9700
C2A H2AB 0.9700
C3A C13A 1.516(5)
C3A C4A 1.537(5)
C3A C14A 1.546(6)
C4A C5A 1.515(4)
C4A H4AA 0.9700
C4A H4AB 0.9700
C5A C6A 1.430(4)
C6A C7A 1.486(4)
C7A C8A 1.381(4)
C7A C12A 1.387(4)
C8A C9A 1.391(4)
C8A H8AA 0.9300
C9A C10A 1.361(5)
C9A H9AA 0.9300
C10A C11A 1.380(6)
C10A H10A 0.9300
C11A C12A 1.380(6)
C11A H11A 0.9300
C12A H12A 0.9300
C13A H13A 0.9600
C13A H13B 0.9600
C13A H13C 0.9600
C14A H14A 0.9600
C14A H14B 0.9600
C14A H14C 0.9600
O1B C5B 1.245(4)
N1B C1B 1.332(4)
N1B H1NB 0.8600
N1B H2NB 0.8600
C1B C6B 1.382(3)
C1B C2B 1.502(4)
C2B C3B 1.520(5)
C2B H2BA 0.9700
C2B H2BB 0.9700
C3B C4B 1.521(5)
C3B C13B 1.527(6)
C3B C14B 1.538(4)
C4B C5B 1.528(4)
C4B H4BA 0.9700
C4B H4BB 0.9700
C5B C6B 1.421(4)
C6B C7B 1.497(4)
C7B C12B 1.388(4)
C7B C8B 1.394(4)
C8B C9B 1.389(5)
C8B H8BA 0.9300
C9B C10B 1.391(4)
C9B H9BA 0.9300
C10B C11B 1.376(4)
C10B H10B 0.9300
C11B C12B 1.391(4)
C11B H11B 0.9300
C12B H12B 0.9300
C13B H13D 0.9600
C13B H13G 0.9600
C13B H13E 0.9600
C14B H14G 0.9600
C14B H14D 0.9600
C14B H14E 0.9600

loop_
_geom_hbond_atom_site_label_D
_geom_hbond_atom_site_label_H
_geom_hbond_atom_site_label_A
_geom_hbond_site_symmetry_A
_geom_hbond_distance_DH
_geom_hbond_distance_HA
_geom_hbond_distance_DA
_geom_hbond_angle_DHA
_geom_hbond_publ_flag
N1A H2NA O1B 1_555 0.86 1.9908 2.839(4) 169 y
N1B H2NB O1A 2_465 0.86 2.0246 2.877(3) 171 y
C8A H8AA O1A 1_455 0.93 2.5062 3.296(4) 143 y
N1A H1NA Cg1 1_555 0.86 2.6079 3.111(3) 118 y

loop_
_geom_torsion_atom_site_label_1
_geom_torsion_atom_site_label_2
_geom_torsion_atom_site_label_3
_geom_torsion_atom_site_label_4
_geom_torsion
N1A C1A C2A C3A 152.2(3)
C6A C1A C2A C3A -29.4(5)
C1A C2A C3A C13A 170.4(3)
C1A C2A C3A C4A 50.6(4)
C1A C2A C3A C14A -68.6(4)
C13A C3A C4A C5A -171.6(3)
C2A C3A C4A C5A -50.5(4)
C14A C3A C4A C5A 68.9(4)
C3A C4A C5A O1A -155.3(3)
C3A C4A C5A C6A 27.1(4)
N1A C1A C6A C5A -178.9(3)
C2A C1A C6A C5A 2.8(5)
N1A C1A C6A C7A 2.5(5)
C2A C1A C6A C7A -175.8(3)
O1A C5A C6A C1A -179.0(3)
C4A C5A C6A C1A -1.5(4)
O1A C5A C6A C7A -0.4(4)
C4A C5A C6A C7A 177.1(3)
C1A C6A C7A C8A -72.5(4)
C5A C6A C7A C8A 108.9(3)
C1A C6A C7A C12A 104.5(3)
C5A C6A C7A C12A -74.1(4)
C12A C7A C8A C9A 0.0(4)
C6A C7A C8A C9A 177.1(3)
C7A C8A C9A C10A -1.5(5)
C8A C9A C10A C11A 1.8(5)
C9A C10A C11A C12A -0.6(6)
C10A C11A C12A C7A -0.9(6)
C8A C7A C12A C11A 1.2(5)
C6A C7A C12A C11A -176.0(3)
N1B C1B C2B C3B -148.6(3)
C6B C1B C2B C3B 30.8(4)
C1B C2B C3B C4B -51.9(4)
C1B C2B C3B C13B 68.1(3)
C1B C2B C3B C14B -172.0(3)
C2B C3B C4B C5B 50.8(5)
C13B C3B C4B C5B -69.2(4)
C14B C3B C4B C5B 170.5(4)
C3B C4B C5B O1B 154.1(4)
C3B C4B C5B C6B -27.5(5)
N1B C1B C6B C5B 174.9(3)
C2B C1B C6B C5B -4.4(4)
N1B C1B C6B C7B -1.9(4)
C2B C1B C6B C7B 178.8(3)
O1B C5B C6B C1B -179.1(3)
C4B C5B C6B C1B 2.6(5)
O1B C5B C6B C7B -2.3(5)
C4B C5B C6B C7B 179.4(3)
C1B C6B C7B C12B 99.1(3)
C5B C6B C7B C12B -77.8(3)
C1B C6B C7B C8B -80.7(3)
C5B C6B C7B C8B 102.5(3)
C12B C7B C8B C9B 0.4(4)
C6B C7B C8B C9B -179.9(3)
C7B C8B C9B C10B 0.8(5)
C8B C9B C10B C11B -1.4(5)
C9B C10B C11B C12B 0.9(4)
C8B C7B C12B C11B -0.9(4)
C6B C7B C12B C11B 179.3(2)
C10B C11B C12B C7B 0.3(4)

loop_
_cod_related_entry_id
_cod_related_entry_database
_cod_related_entry_code
1 ChemSpider 24736958
